data_4065912
loop_
_publ_author_name
'C\'ampora, Juan'
'Palma, Pilar'
'P\'erez, Carmen M.'
'Rodr\'iguez-Delgado, Antonio'
'\'Alvarez, Eleuterio'
'Guti\'errez-Puebla, Enrique'

_publ_section_title
;
 Synthesis and Reactions of Manganese(II) Dialkyl Complexes Containing
 Monodentate and Bidentate Nitrogen Ligands
;
_journal_issue 13
_journal_name_full Organometallics
_journal_page_first 2960
_journal_paper_doi 10.1021/om100190g
_journal_volume 29
_journal_year 2010
_chemical_formula_moiety 'C24 H60 Mn2 O2 Si4'
_chemical_formula_sum 'C24 H60 Mn2 O2 Si4'
_chemical_formula_weight 602.96
_chemical_name_systematic
; 
 ? 
;
_space_group_IT_number 14
_symmetry_cell_setting monoclinic
_symmetry_space_group_name_Hall '-P 2ybc'
_symmetry_space_group_name_H-M 'P 1 21/c 1'
_atom_sites_solution_hydrogens geom
_atom_sites_solution_primary direct
_atom_sites_solution_secondary difmap
_audit_creation_method SHELXL
_cell_angle_alpha 90.00
_cell_angle_beta 113.513(2)
_cell_angle_gamma 90.00
_cell_formula_units_Z 2
_cell_length_a 10.1623(12)
_cell_length_b 15.533(2)
_cell_length_c 12.7114(15)
_cell_measurement_reflns_used 999
_cell_measurement_temperature 293(2)
_cell_measurement_theta_max 28.12
_cell_measurement_theta_min 2.36
_cell_volume 1839.9(4)
_computing_cell_refinement 'SAINT+ v. 6.04 (Bruker-AXS, 2001)'
_computing_data_collection 'SMART v. 5.625 (Bruker-AXS, 2001)'
_computing_data_reduction 'SAINT+ v. 6.04 (Bruker-AXS, 2001)'
_computing_molecular_graphics 'xp program, SHELXTL v. 6.10, BRUKER, 2000'
_computing_publication_material 'XCIF program, SHELXTL v. 6.10, Bruker, 2000'
_computing_structure_refinement 'SHELXL-97 (Sheldrick, 1997)'
_computing_structure_solution 'SHELXS-97 (Sheldrick, 1990)'
_diffrn_ambient_temperature 293(2)
_diffrn_measured_fraction_theta_full 0.980
_diffrn_measured_fraction_theta_max 0.980
_diffrn_measurement_device_type 'BRUKER SMART 1000 3-circle with CCD system'
_diffrn_measurement_method '\w scans with narrow frames'
_diffrn_radiation_monochromator graphite
_diffrn_radiation_source 'fine-focus sealed tube'
_diffrn_radiation_type MoK\a
_diffrn_radiation_wavelength 0.71073
_diffrn_reflns_av_R_equivalents 0.0951
_diffrn_reflns_av_sigmaI/netI 0.0890
_diffrn_reflns_limit_h_max 10
_diffrn_reflns_limit_h_min -12
_diffrn_reflns_limit_k_max 20
_diffrn_reflns_limit_k_min -12
_diffrn_reflns_limit_l_max 12
_diffrn_reflns_limit_l_min -16
_diffrn_reflns_number 6517
_diffrn_reflns_theta_full 25.00
_diffrn_reflns_theta_max 28.25
_diffrn_reflns_theta_min 3.30
_diffrn_standards_decay_% 0
_exptl_absorpt_coefficient_mu 0.832
_exptl_absorpt_correction_T_max 0.774
_exptl_absorpt_correction_T_min 0.725
_exptl_absorpt_correction_type multi-scan
_exptl_absorpt_process_details
; 
 SADABS v. 2.03: Area-Detector Absorption Correction.
 (1997-2001) Bruker-AXS within SAINT+ package, v. 6.04
;
_exptl_crystal_colour yellow
_exptl_crystal_density_diffrn 1.088
_exptl_crystal_density_method 'not measured'
_exptl_crystal_description prism
_exptl_crystal_F_000 652
_exptl_crystal_size_max 0.4
_exptl_crystal_size_mid 0.4
_exptl_crystal_size_min 0.3
_refine_diff_density_max 1.168
_refine_diff_density_min -0.917
_refine_diff_density_rms 0.122
_refine_ls_extinction_method none
_refine_ls_goodness_of_fit_all 1.052
_refine_ls_goodness_of_fit_obs 1.114
_refine_ls_hydrogen_treatment mixed
_refine_ls_matrix_type full
_refine_ls_number_parameters 159
_refine_ls_number_reflns 4530
_refine_ls_number_restraints 0
_refine_ls_restrained_S_all 1.052
_refine_ls_restrained_S_obs 1.114
_refine_ls_R_factor_all 0.0900
_refine_ls_R_factor_obs 0.0758
_refine_ls_shift/esd_max 0.003
_refine_ls_shift/esd_mean 0.001
_refine_ls_structure_factor_coef Fsqd
_refine_ls_weighting_details 'calc w=1/[\s^2^(Fo^2^)+(0.1291P)^2^+1.0246P] where P=(Fo^2^+2Fc^2^)/3'
_refine_ls_weighting_scheme calc
_refine_ls_wR_factor_all 0.2102
_refine_ls_wR_factor_obs 0.1986
_reflns_number_observed 2816
_reflns_number_total 4530
_reflns_observed_criterion >2sigma(I)
_cod_data_source_file om100190g_si_001.cif
_cod_data_source_block 4
_cod_depositor_comments
;
The following automatic conversions were performed:

'_symmetry_cell_setting' value 'Monoclinic' changed to 'monoclinic'
according to /home/saulius/struct/CIF-dictionaries/cif_core.dic
dictionary named 'cif_core.dic' version 2.4.1 from 2010-06-29.

Automatic conversion script
Id: cif_fix_values 1715 2011-07-08 13:25:40Z adriana 
;
_cod_original_sg_symbol_H-M P2(1)/c
_cod_database_code 4065912

loop_
_symmetry_equiv_pos_as_xyz
'x, y, z'
'-x, y+1/2, -z+1/2'
'-x, -y, -z'
'x, -y-1/2, z-1/2'

loop_
_atom_site_aniso_label
_atom_site_aniso_U_11
_atom_site_aniso_U_22
_atom_site_aniso_U_33
_atom_site_aniso_U_23
_atom_site_aniso_U_13
_atom_site_aniso_U_12
Mn1 0.0385(4) 0.0246(3) 0.0301(3) 0.0001(2) 0.0113(3) 0.0001(2)
C11 0.044(3) 0.031(2) 0.040(2) -0.003(2) 0.008(2) 0.003(2)
Si1 0.0460(9) 0.0319(6) 0.0335(6) 0.0026(4) 0.0153(5) 0.0077(5)
C12 0.055(4) 0.055(3) 0.055(3) 0.003(2) 0.025(3) 0.009(2)
C13 0.078(5) 0.059(3) 0.041(2) 0.012(2) 0.027(3) 0.019(3)
C14 0.077(5) 0.039(2) 0.067(3) -0.002(2) 0.023(3) 0.015(2)
C21 0.038(3) 0.030(2) 0.036(2) 0.001(2) 0.008(2) -0.003(2)
Si2 0.0369(8) 0.0385(6) 0.0308(6) -0.0004(4) 0.0051(5) -0.0023(5)
C22 0.081(5) 0.047(3) 0.040(3) -0.004(2) 0.013(3) 0.015(3)
C23 0.041(3) 0.063(3) 0.036(2) 0.003(2) 0.004(2) 0.009(2)
C24 0.049(4) 0.081(4) 0.057(3) 0.010(3) 0.008(3) -0.018(3)
O1 0.068(3) 0.031(2) 0.056(2) 0.0012(12) 0.039(2) -0.0017(14)
C1 0.084(5) 0.044(3) 0.074(4) 0.016(2) 0.051(3) -0.001(3)
C2 0.090(7) 0.077(4) 0.101(5) 0.029(4) 0.065(5) 0.007(4)
C3 0.099(15) 0.078(6) 0.104(10) -0.012(6) 0.069(11) -0.003(7)
C4 0.090(5) 0.045(3) 0.101(5) -0.013(3) 0.068(4) -0.002(3)

loop_
_atom_site_label
_atom_site_type_symbol
_atom_site_fract_x
_atom_site_fract_y
_atom_site_fract_z
_atom_site_U_iso_or_equiv
_atom_site_thermal_displace_type
_atom_site_occupancy
_atom_site_calc_flag
_atom_site_refinement_flags
Mn1 Mn 0.04472(7) 0.08527(3) 0.01002(5) 0.0318(2) Uani 1 d .
C11 C 0.0145(6) 0.2151(3) 0.0488(4) 0.0411(11) Uani 1 d .
H11A H 0.0204 0.2157 0.1269 0.049 Uiso 1 calc R
H11B H 0.0961 0.2476 0.0490 0.049 Uiso 1 calc R
Si1 Si -0.1472(2) 0.27602(7) -0.03885(10) 0.0373(3) Uani 1 d .
C12 C -0.3102(7) 0.2276(3) -0.0320(5) 0.0538(13) Uani 1 d .
H12A H -0.3341 0.1757 -0.0766 0.081 Uiso 1 calc R
H12B H -0.3885 0.2676 -0.0621 0.081 Uiso 1 calc R
H12C H -0.2925 0.2145 0.0463 0.081 Uiso 1 calc R
C13 C -0.1727(8) 0.2795(3) -0.1925(4) 0.058(2) Uani 1 d .
H13A H -0.0948 0.3105 -0.1992 0.087 Uiso 1 calc R
H13B H -0.2616 0.3079 -0.2368 0.087 Uiso 1 calc R
H13C H -0.1750 0.2219 -0.2204 0.087 Uiso 1 calc R
C14 C -0.1427(8) 0.3908(3) 0.0101(6) 0.063(2) Uani 1 d .
H14A H -0.1363 0.3916 0.0875 0.094 Uiso 1 calc R
H14B H -0.2286 0.4198 -0.0391 0.094 Uiso 1 calc R
H14C H -0.0607 0.4195 0.0069 0.094 Uiso 1 calc R
C21 C 0.1548(6) -0.0183(3) 0.1319(4) 0.0367(10) Uani 1 d .
H21A H 0.2022(63) -0.0652(31) 0.0906(43) 0.037(13) Uiso 1 d .
H21B H 0.1206(69) -0.0467(35) 0.1696(49) 0.047(16) Uiso 1 d .
Si2 Si 0.30578(15) 0.03511(7) 0.25100(10) 0.0381(3) Uani 1 d .
C22 C 0.2389(8) 0.0975(3) 0.3453(4) 0.060(2) Uani 1 d .
H22A H 0.1728 0.1408 0.3007 0.089 Uiso 1 calc R
H22B H 0.3184 0.1245 0.4056 0.089 Uiso 1 calc R
H22C H 0.1912 0.0593 0.3780 0.089 Uiso 1 calc R
C23 C 0.4354(6) -0.0474(3) 0.3417(4) 0.0505(13) Uani 1 d .
H23A H 0.3875 -0.0850 0.3750 0.076 Uiso 1 calc R
H23B H 0.5136 -0.0191 0.4016 0.076 Uiso 1 calc R
H23C H 0.4715 -0.0803 0.2951 0.076 Uiso 1 calc R
C24 C 0.4063(7) 0.1109(4) 0.1939(5) 0.066(2) Uani 1 d .
H24A H 0.4309 0.0817 0.1376 0.099 Uiso 1 calc R
H24B H 0.4924 0.1299 0.2557 0.099 Uiso 1 calc R
H24C H 0.3470 0.1597 0.1592 0.099 Uiso 1 calc R
O1 O 0.1737(5) 0.0852(2) -0.0922(3) 0.0471(9) Uani 1 d .
C1 C 0.2136(9) 0.1609(3) -0.1379(6) 0.061(2) Uani 1 d .
H1A H 0.2777 0.1967 -0.0763 0.073 Uiso 1 calc R
H1B H 0.1292 0.1943 -0.1829 0.073 Uiso 1 calc R
C2 C 0.2866(11) 0.1301(4) -0.2110(7) 0.081(2) Uani 1 d .
H2A H 0.2474 0.1584 -0.2852 0.097 Uiso 1 calc R
H2B H 0.3887 0.1420 -0.1749 0.097 Uiso 1 calc R
C3 C 0.2616(17) 0.0392(6) -0.2240(11) 0.085(5) Uani 1 d .
H3A H 0.1906 0.0267 -0.3003 0.087 Uiso 1 calc R
H3B H 0.3498 0.0096 -0.2141 0.087 Uiso 1 calc R
C4 C 0.2118(9) 0.0102(3) -0.1404(7) 0.069(2) Uani 1 d .
H4A H 0.2864 -0.0220 -0.0809 0.083 Uiso 1 calc R
H4B H 0.1289 -0.0269 -0.1756 0.083 Uiso 1 calc R

loop_
_atom_type_symbol
_atom_type_description
_atom_type_scat_dispersion_real
_atom_type_scat_dispersion_imag
_atom_type_scat_source
Mn Mn 0.3368 0.7283 'International Tables Vol C Tables 4.2.6.8 and 6.1.1.4'
C C 0.0033 0.0016 'International Tables Vol C Tables 4.2.6.8 and 6.1.1.4'
H H 0.0000 0.0000 'International Tables Vol C Tables 4.2.6.8 and 6.1.1.4'
Si Si 0.0817 0.0704 'International Tables Vol C Tables 4.2.6.8 and 6.1.1.4'
O O 0.0106 0.0060 'International Tables Vol C Tables 4.2.6.8 and 6.1.1.4'

loop_
_geom_angle_atom_site_label_1
_geom_angle_atom_site_label_2
_geom_angle_atom_site_label_3
_geom_angle
_geom_angle_site_symmetry_1
_geom_angle_site_symmetry_3
C11 Mn1 O1 108.4(2) . .
C11 Mn1 C21 127.5(2) . .
O1 Mn1 C21 99.3(2) . .
C11 Mn1 C21 115.9(2) . 3
O1 Mn1 C21 94.7(2) . 3
C21 Mn1 C21 104.88(14) . 3
C11 Mn1 Mn1 148.5(2) . 3
O1 Mn1 Mn1 101.35(8) . 3
C21 Mn1 Mn1 54.86(11) . 3
C21 Mn1 Mn1 50.02(10) 3 3
Si1 C11 Mn1 121.6(2) . .
Si1 C11 H11A 107.00 . .
Mn1 C11 H11A 107.00 . .
Si1 C11 H11B 107.00 . .
Mn1 C11 H11B 107.00 . .
H11A C11 H11B 106.7 . .
C11 Si1 C12 111.3(2) . .
C11 Si1 C13 111.5(3) . .
C12 Si1 C13 107.9(3) . .
C11 Si1 C14 112.9(3) . .
C12 Si1 C14 105.8(3) . .
C13 Si1 C14 107.1(3) . .
Si1 C12 H12A 109.00 . .
Si1 C12 H12B 109.00 . .
H12A C12 H12B 109.00 . .
Si1 C12 H12C 109.00 . .
H12A C12 H12C 109.00 . .
H12B C12 H12C 109.00 . .
Si1 C13 H13A 109.00 . .
Si1 C13 H13B 109.00 . .
H13A C13 H13B 109.00 . .
Si1 C13 H13C 109.00 . .
H13A C13 H13C 109.00 . .
H13B C13 H13C 109.00 . .
Si1 C14 H14A 109.00 . .
Si1 C14 H14B 109.00 . .
H14A C14 H14B 109.00 . .
Si1 C14 H14C 109.00 . .
H14A C14 H14C 109.00 . .
H14B C14 H14C 109.00 . .
Si2 C21 Mn1 105.6(2) . .
Si2 C21 Mn1 176.0(3) . 3
Mn1 C21 Mn1 75.12(14) . 3
Si2 C21 H21A 107.6(29) . .
Mn1 C21 H21A 109.9(25) . .
Mn1 C21 H21A 75.6(29) 3 .
Si2 C21 H21B 99.6(41) . .
Mn1 C21 H21B 126.0(45) . .
Mn1 C21 H21B 77.0(42) 3 .
H21A C21 H21B 106.6(48) . .
C22 Si2 C23 107.9(2) . .
C22 Si2 C21 111.0(3) . .
C23 Si2 C21 110.2(2) . .
C22 Si2 C24 108.4(3) . .
C23 Si2 C24 108.0(3) . .
C21 Si2 C24 111.2(2) . .
Si2 C22 H22A 109.00 . .
Si2 C22 H22B 109.00 . .
H22A C22 H22B 109.00 . .
Si2 C22 H22C 109.00 . .
H22A C22 H22C 109.00 . .
H22B C22 H22C 109.00 . .
Si2 C23 H23A 109.00 . .
Si2 C23 H23B 109.00 . .
H23A C23 H23B 109.00 . .
Si2 C23 H23C 109.00 . .
H23A C23 H23C 109.00 . .
H23B C23 H23C 109.00 . .
Si2 C24 H24A 109.00 . .
Si2 C24 H24B 109.00 . .
H24A C24 H24B 109.00 . .
Si2 C24 H24C 109.00 . .
H24A C24 H24C 109.00 . .
H24B C24 H24C 109.00 . .
C4 O1 C1 108.8(4) . .
C4 O1 Mn1 125.5(3) . .
C1 O1 Mn1 124.9(3) . .
O1 C1 C2 106.4(4) . .
O1 C1 H1A 110.00 . .
C2 C1 H1A 110.00 . .
O1 C1 H1B 110.00 . .
C2 C1 H1B 110.00 . .
H1A C1 H1B 108.7 . .
C3 C2 C1 106.3(6) . .
C3 C2 H2A 110.00 . .
C1 C2 H2A 110.00 . .
C3 C2 H2B 110.00 . .
C1 C2 H2B 110.00 . .
H2A C2 H2B 108.7 . .
C4 C3 C2 109.0(6) . .
C4 C3 H3A 110.00 . .
C2 C3 H3A 110.00 . .
C4 C3 H3B 110.00 . .
C2 C3 H3B 110.00 . .
H3A C3 H3B 108.3 . .
C3 C4 O1 107.4(5) . .
C3 C4 H4A 110.00 . .
O1 C4 H4A 110.00 . .
C3 C4 H4B 110.00 . .
O1 C4 H4B 110.00 . .
H4A C4 H4B 108.5 . .

loop_
_geom_bond_atom_site_label_1
_geom_bond_atom_site_label_2
_geom_bond_distance
_geom_bond_site_symmetry_2
Mn1 C11 2.127(4) .
Mn1 O1 2.184(4) .
Mn1 C21 2.203(4) .
Mn1 C21 2.352(4) 3
Mn1 Mn1 2.7792(11) 3
C11 Si1 1.837(5) .
C11 H11A 0.97 .
C11 H11B 0.97 .
Si1 C12 1.853(7) .
Si1 C13 1.865(5) .
Si1 C14 1.883(5) .
C12 H12A 0.96 .
C12 H12B 0.96 .
C12 H12C 0.96 .
C13 H13A 0.96 .
C13 H13B 0.96 .
C13 H13C 0.96 .
C14 H14A 0.96 .
C14 H14B 0.96 .
C14 H14C 0.96 .
C21 Si2 1.866(4) .
C21 Mn1 2.352(4) 3
C21 H21A 1.11(5) .
C21 H21B 0.82(6) .
Si2 C22 1.867(6) .
Si2 C23 1.869(5) .
Si2 C24 1.884(6) .
C22 H22A 0.96 .
C22 H22B 0.96 .
C22 H22C 0.96 .
C23 H23A 0.96 .
C23 H23B 0.96 .
C23 H23C 0.96 .
C24 H24A 0.96 .
C24 H24B 0.96 .
C24 H24C 0.96 .
O1 C4 1.438(6) .
O1 C1 1.440(5) .
C1 C2 1.481(9) .
C1 H1A 0.97 .
C1 H1B 0.97 .
C2 C3 1.433(12) .
C2 H2A 0.97 .
C2 H2B 0.97 .
C3 C4 1.420(10) .
C3 H3A 0.97 .
C3 H3B 0.97 .
C4 H4A 0.97 .
C4 H4B 0.97 .
